data_7026513
loop_
_publ_author_name
'Ali, Shoaib'
'Muryn, Christopher A.'
'Tuna, Floriana'
'Winpenny, Richard E. P.'

_publ_section_title
;
 Synthesis and structural and magnetic characterisation of cobalt(ii)
 complexes of mixed phosphonate-antimonate ligands.
;
_journal_issue 40
_journal_name_full 'Dalton transactions (Cambridge, England : 2003)'
_journal_page_first 9588
_journal_page_last 9597
_journal_paper_doi 10.1039/c0dt00482k
_journal_volume 39
_journal_year 2010
_chemical_formula_sum 'C56 H60 Cl4 Co2 O24 P4 Sb4'
_chemical_formula_weight 1987.58
_chemical_name_systematic
;
?
;
_space_group_IT_number 2
_symmetry_cell_setting triclinic
_symmetry_space_group_name_Hall '-P 1'
_symmetry_space_group_name_H-M 'P -1'
_atom_sites_solution_hydrogens geom
_atom_sites_solution_primary direct
_atom_sites_solution_secondary difmap
_audit_creation_method SHELXL-97
_cell_angle_alpha 101.7145(18)
_cell_angle_beta 106.7716(17)
_cell_angle_gamma 101.3563(15)
_cell_formula_units_Z 1
_cell_length_a 11.1154(2)
_cell_length_b 12.1890(2)
_cell_length_c 14.4207(3)
_cell_measurement_reflns_used 24364
_cell_measurement_temperature 100(2)
_cell_measurement_theta_max 28.3598
_cell_measurement_theta_min 2.6436
_cell_volume 1762.39(6)
_computing_cell_refinement
;
CrysAlis RED, Oxford Diffraction Ltd.,
Version 1.171.32.4 (release 27-04-2006 CrysAlis171 .NET)
(compiled Apr 27 2007,17:53:11)
;
_computing_data_collection
;
CrysAlis CCD, Oxford Diffraction Ltd.,
Version 1.171.32.4 (release 27-04-2006 CrysAlis171 .NET)
(compiled Apr 27 2007,17:53:11)
;
_computing_data_reduction
;
CrysAlis RED, Oxford Diffraction Ltd.,
Version 1.171.32.4 (release 27-04-2006 CrysAlis171 .NET)
(compiled Apr 27 2007,17:53:11)
;
_computing_molecular_graphics 'SHELXL-97 (Sheldrick, 1997)'
_computing_publication_material 'SHELXL-97 (Sheldrick, 1997)'
_computing_structure_refinement 'SHELXL-97 (Sheldrick, 1997)'
_computing_structure_solution 'SHELXS-97 (Sheldrick, 1990)'
_diffrn_ambient_temperature 100(2)
_diffrn_detector_area_resol_mean 8.3367
_diffrn_measured_fraction_theta_full 0.996
_diffrn_measured_fraction_theta_max 0.996
_diffrn_measurement_device_type 'Oxford Diffraction XCalibur 2'
_diffrn_measurement_method 'phi and omega'
_diffrn_radiation_monochromator graphite
_diffrn_radiation_source 'fine-focus sealed tube'
_diffrn_radiation_type MoK\a
_diffrn_radiation_wavelength 0.71073
_diffrn_reflns_av_R_equivalents 0.0202
_diffrn_reflns_av_sigmaI/netI 0.0145
_diffrn_reflns_limit_h_max 13
_diffrn_reflns_limit_h_min -13
_diffrn_reflns_limit_k_max 15
_diffrn_reflns_limit_k_min -15
_diffrn_reflns_limit_l_max 18
_diffrn_reflns_limit_l_min -18
_diffrn_reflns_number 35037
_diffrn_reflns_theta_full 26.37
_diffrn_reflns_theta_max 26.37
_diffrn_reflns_theta_min 4.11
_exptl_absorpt_coefficient_mu 2.287
_exptl_absorpt_correction_T_max 0.8035
_exptl_absorpt_correction_T_min 0.4614
_exptl_absorpt_correction_type multi-scan
_exptl_absorpt_process_details
;
CrysAlis RED, Oxford Diffraction Ltd.,
Version 1.171.32.4 (release 27-04-2006 CrysAlis171 .NET)
(compiled Apr 27 2007,17:53:11)
Empirical absorption correction using spherical harmonics,
implemented in SCALE3 ABSPACK scaling algorithm.
;
_exptl_crystal_colour pink
_exptl_crystal_density_diffrn 1.873
_exptl_crystal_density_method 'not measured'
_exptl_crystal_description block
_exptl_crystal_F_000 974
_exptl_crystal_size_max 0.40
_exptl_crystal_size_mid 0.15
_exptl_crystal_size_min 0.10
_refine_diff_density_max 0.909
_refine_diff_density_min -0.761
_refine_diff_density_rms 0.091
_refine_ls_extinction_method none
_refine_ls_goodness_of_fit_ref 1.100
_refine_ls_hydrogen_treatment constr
_refine_ls_matrix_type full
_refine_ls_number_parameters 479
_refine_ls_number_reflns 7175
_refine_ls_number_restraints 308
_refine_ls_restrained_S_all 1.080
_refine_ls_R_factor_all 0.0292
_refine_ls_R_factor_gt 0.0208
_refine_ls_shift/su_max 0.027
_refine_ls_shift/su_mean 0.000
_refine_ls_structure_factor_coef Fsqd
_refine_ls_weighting_details 'calc w=1/[\s^2^(Fo^2^)+(0.0221P)^2^+3.1128P] where P=(Fo^2^+2Fc^2^)/3'
_refine_ls_weighting_scheme calc
_refine_ls_wR_factor_gt 0.0477
_refine_ls_wR_factor_ref 0.0539
_reflns_number_gt 6152
_reflns_number_total 7175
_reflns_threshold_expression >2sigma(I)
_cod_data_source_file c0dt00482k.txt
_cod_data_source_block orepw819
_cod_original_sg_symbol_H-M P-1
_cod_database_code 7026513

loop_
_symmetry_equiv_pos_as_xyz
'x, y, z'
'-x, -y, -z'

loop_
_atom_site_label
_atom_site_type_symbol
_atom_site_fract_x
_atom_site_fract_y
_atom_site_fract_z
_atom_site_U_iso_or_equiv
_atom_site_adp_type
_atom_site_occupancy
_atom_site_symmetry_multiplicity
_atom_site_calc_flag
_atom_site_refinement_flags
_atom_site_disorder_assembly
_atom_site_disorder_group
Sb1 Sb 0.285623(15) 0.332547(14) 0.408640(12) 0.01182(5) Uani 1 1 d . . .
Sb2 Sb 0.589216(15) 0.373837(14) 0.614727(12) 0.01152(5) Uani 1 1 d . . .
P1 P 0.50671(6) 0.60718(5) 0.71258(5) 0.01163(12) Uani 1 1 d . . .
P2 P 0.88635(6) 0.52705(6) 0.71298(5) 0.01550(14) Uani 1 1 d . . .
O1 O 0.41433(16) 0.30951(15) 0.51926(13) 0.0149(4) Uani 1 1 d . . .
O2 O 0.77140(17) 0.44045(16) 0.72267(13) 0.0162(4) Uani 1 1 d . A .
O3 O 0.92088(17) 0.47818(17) 0.62226(13) 0.0181(4) Uani 1 1 d . A .
O4 O 0.52679(17) 0.48387(15) 0.70127(13) 0.0146(4) Uani 1 1 d . . .
O5 O 0.35907(16) 0.50367(14) 0.44835(12) 0.0117(3) Uani 1 1 d . . .
O6 O 0.39574(17) 0.31607(15) 0.32144(13) 0.0148(4) Uani 1 1 d . . .
O7 O 0.18106(17) 0.38306(16) 0.49476(13) 0.0164(4) Uani 1 1 d . . .
O8 O 0.14814(16) 0.35610(16) 0.28924(13) 0.0159(4) Uani 1 1 d . . .
O9 O 0.89075(18) 0.37835(18) 0.41461(14) 0.0224(4) Uani 1 1 d . . .
O10 O 0.63171(17) 0.39281(16) 0.33675(13) 0.0165(4) Uani 1 1 d . . .
O11 O 0.67136(18) 0.29078(15) 0.52353(13) 0.0166(4) Uani 1 1 d . . .
C1 C 0.1857(3) 0.1528(2) 0.3568(2) 0.0182(5) Uani 1 1 d U . .
C2 C 0.2177(3) 0.0800(3) 0.4178(2) 0.0251(6) Uani 1 1 d U . .
H2 H 0.2863 0.1112 0.4811 0.030 Uiso 1 1 calc R . .
C3 C 0.1507(3) -0.0371(3) 0.3876(2) 0.0293(7) Uani 1 1 d U . .
H3 H 0.1715 -0.0858 0.4301 0.035 Uiso 1 1 calc R . .
C4 C 0.0534(3) -0.0815(3) 0.2944(2) 0.0278(7) Uani 1 1 d U . .
C5 C 0.0214(3) -0.0128(3) 0.2313(2) 0.0333(7) Uani 1 1 d U . .
H5 H -0.0451 -0.0452 0.1670 0.040 Uiso 1 1 calc R . .
C6 C 0.0881(3) 0.1046(3) 0.2631(2) 0.0277(7) Uani 1 1 d U . .
H6 H 0.0667 0.1527 0.2201 0.033 Uiso 1 1 calc R . .
C7 C 0.5621(3) 0.2416(2) 0.68751(19) 0.0187(5) Uani 1 1 d U . .
C8 C 0.6642(3) 0.1948(3) 0.7247(2) 0.0265(6) Uani 1 1 d U . .
H8 H 0.7477 0.2263 0.7215 0.032 Uiso 1 1 calc R . .
C9 C 0.6457(4) 0.1025(3) 0.7665(2) 0.0347(7) Uani 1 1 d U . .
H9 H 0.7158 0.0708 0.7920 0.042 Uiso 1 1 calc R . .
C10 C 0.5243(4) 0.0577(3) 0.7704(2) 0.0317(7) Uani 1 1 d U . .
C11 C 0.4207(3) 0.1017(3) 0.7335(2) 0.0310(7) Uani 1 1 d U . .
H11 H 0.3373 0.0690 0.7364 0.037 Uiso 1 1 calc R . .
C12 C 0.4398(3) 0.1944(2) 0.6919(2) 0.0247(6) Uani 1 1 d U . .
H12 H 0.3693 0.2256 0.6665 0.030 Uiso 1 1 calc R . .
C13 C 0.5590(3) 0.6692(2) 0.84614(19) 0.0167(5) Uani 1 1 d . . .
C14 C 0.4796(3) 0.7053(3) 0.8958(2) 0.0279(7) Uani 1 1 d . . .
H14 H 0.3913 0.6987 0.8589 0.033 Uiso 1 1 calc R . .
C15 C 0.5275(3) 0.7517(3) 1.0003(2) 0.0350(8) Uani 1 1 d . . .
H15 H 0.4723 0.7771 1.0344 0.042 Uiso 1 1 calc R . .
C16 C 0.6548(3) 0.7605(3) 1.0537(2) 0.0369(8) Uani 1 1 d . . .
H16 H 0.6868 0.7896 1.1251 0.044 Uiso 1 1 calc R . .
C17 C 0.7353(4) 0.7278(5) 1.0049(3) 0.0676(16) Uani 1 1 d . . .
H17 H 0.8240 0.7358 1.0418 0.081 Uiso 1 1 calc R . .
C18 C 0.6876(4) 0.6825(5) 0.9009(3) 0.0624(15) Uani 1 1 d . . .
H18 H 0.7443 0.6603 0.8669 0.075 Uiso 1 1 calc R . .
C19 C 0.6006(3) 0.1760(2) 0.4583(2) 0.0222(6) Uani 1 1 d . . .
H19A H 0.5632 0.1291 0.4961 0.033 Uiso 1 1 calc R . .
H19B H 0.6601 0.1393 0.4330 0.033 Uiso 1 1 calc R . .
H19C H 0.5303 0.1815 0.4015 0.033 Uiso 1 1 calc R . .
C20 C 0.1563(3) 0.3271(3) 0.5681(2) 0.0234(6) Uani 1 1 d . . .
H20A H 0.1411 0.2429 0.5424 0.035 Uiso 1 1 calc R . .
H20B H 0.0791 0.3431 0.5816 0.035 Uiso 1 1 calc R . .
H20C H 0.2320 0.3571 0.6306 0.035 Uiso 1 1 calc R . .
Cl1 Cl -0.02761(9) -0.22989(7) 0.25493(6) 0.0423(2) Uani 1 1 d . . .
C21 C 1.0236(9) 0.5690(7) 0.8299(4) 0.019(2) Uani 0.491(11) 1 d PGU A 1
C22 C 1.1187(12) 0.5091(8) 0.8365(7) 0.023(2) Uani 0.491(11) 1 d PGU A 1
H22 H 1.1182 0.4565 0.7778 0.028 Uiso 0.491(11) 1 calc PR A 1
C23 C 1.2144(9) 0.5261(9) 0.9289(9) 0.025(2) Uani 0.491(11) 1 d PGU A 1
H23 H 1.2794 0.4852 0.9333 0.030 Uiso 0.491(11) 1 calc PR A 1
C24 C 1.2151(6) 0.6031(8) 1.0147(7) 0.038(3) Uani 0.491(11) 1 d PGU A 1
H24 H 1.2805 0.6147 1.0778 0.046 Uiso 0.491(11) 1 calc PR A 1
C25 C 1.1200(6) 0.6630(8) 1.0081(4) 0.0335(18) Uani 0.491(11) 1 d PGU A 1
H25 H 1.1205 0.7155 1.0668 0.040 Uiso 0.491(11) 1 calc PR A 1
C26 C 1.0243(6) 0.6459(7) 0.9158(4) 0.0267(16) Uani 0.491(11) 1 d PGU A 1
H26 H 0.9593 0.6868 0.9113 0.032 Uiso 0.491(11) 1 calc PR A 1
Co1 Co 0.76349(3) 0.43351(3) 0.47893(3) 0.01440(8) Uani 1 1 d . . 1
C21A C 1.0158(8) 0.5471(6) 0.8276(4) 0.0150(18) Uani 0.509(11) 1 d PGU A 2
C22A C 1.1327(10) 0.5233(9) 0.8267(6) 0.0163(18) Uani 0.509(11) 1 d PGU A 2
H22A H 1.1447 0.4955 0.7644 0.020 Uiso 0.509(11) 1 calc PR A 2
C23A C 1.2322(8) 0.5400(9) 0.9170(9) 0.029(2) Uani 0.509(11) 1 d PGU A 2
H23A H 1.3122 0.5237 0.9163 0.035 Uiso 0.509(11) 1 calc PR A 2
C24A C 1.2148(5) 0.5806(7) 1.0081(6) 0.032(2) Uani 0.509(11) 1 d PGU A 2
H24A H 1.2828 0.5920 1.0698 0.038 Uiso 0.509(11) 1 calc PR A 2
C25A C 1.0978(6) 0.6045(7) 1.0090(4) 0.0338(17) Uani 0.509(11) 1 d PGU A 2
H25A H 1.0859 0.6322 1.0713 0.041 Uiso 0.509(11) 1 calc PR A 2
C26A C 0.9983(5) 0.5877(7) 0.9188(4) 0.0266(16) Uani 0.509(11) 1 d PGU A 2
H26A H 0.9184 0.6040 0.9194 0.032 Uiso 0.509(11) 1 calc PR A 2
Cl2 Cl 0.50028(12) -0.05774(7) 0.82337(7) 0.0501(3) Uani 1 1 d . . .
C27 C 0.8561(3) 0.2688(3) 0.3422(3) 0.0318(7) Uani 1 1 d . . .
H27A H 0.7622 0.2328 0.3221 0.048 Uiso 1 1 calc R . .
H27B H 0.9047 0.2180 0.3716 0.048 Uiso 1 1 calc R . .
H27C H 0.8777 0.2802 0.2829 0.048 Uiso 1 1 calc R . .
C28 C 0.2180(18) 0.9069(15) 0.9492(10) 0.153(10) Uani 0.491(11) 1 d PD A 1
H56A H 0.3129 0.9217 0.9674 0.229 Uiso 0.491(11) 1 calc PR A 1
H56B H 0.1796 0.9053 0.8785 0.229 Uiso 0.491(11) 1 calc PR A 1
H56C H 0.1815 0.8318 0.9588 0.229 Uiso 0.491(11) 1 calc PR A 1
O20 O 0.189(2) 0.995(2) 1.0105(19) 0.164(7) Uani 0.491(11) 1 d PDU A 1
C28A C -0.011(3) 0.9039(12) 0.9829(9) 0.158(10) Uani 0.509(11) 1 d PD A 2
H56D H -0.0116 0.8217 0.9677 0.237 Uiso 0.509(11) 1 calc PR A 2
H56E H -0.0649 0.9193 0.9225 0.237 Uiso 0.509(11) 1 calc PR A 2
H56F H -0.0468 0.9218 1.0371 0.237 Uiso 0.509(11) 1 calc PR A 2
O20A O 0.123(2) 0.977(3) 1.015(2) 0.218(10) Uani 0.509(11) 1 d PDU A 2

loop_
_atom_site_aniso_label
_atom_site_aniso_U_11
_atom_site_aniso_U_22
_atom_site_aniso_U_33
_atom_site_aniso_U_23
_atom_site_aniso_U_13
_atom_site_aniso_U_12
Sb1 0.00958(8) 0.01360(9) 0.00996(8) 0.00174(6) 0.00256(6) 0.00076(6)
Sb2 0.01185(8) 0.01173(8) 0.00972(8) 0.00184(6) 0.00247(6) 0.00345(6)
P1 0.0117(3) 0.0132(3) 0.0095(3) 0.0009(2) 0.0044(2) 0.0034(2)
P2 0.0103(3) 0.0232(3) 0.0108(3) 0.0022(3) 0.0014(2) 0.0056(3)
O1 0.0131(8) 0.0136(9) 0.0135(9) 0.0042(7) 0.0002(7) -0.0002(7)
O2 0.0133(9) 0.0207(9) 0.0126(9) 0.0039(7) 0.0020(7) 0.0049(7)
O3 0.0114(8) 0.0271(10) 0.0147(9) 0.0028(8) 0.0029(7) 0.0085(8)
O4 0.0168(9) 0.0152(9) 0.0127(9) 0.0025(7) 0.0070(7) 0.0048(7)
O5 0.0122(8) 0.0122(8) 0.0109(8) 0.0021(7) 0.0053(7) 0.0026(7)
O6 0.0147(9) 0.0145(9) 0.0156(9) 0.0024(7) 0.0069(7) 0.0043(7)
O7 0.0138(9) 0.0223(10) 0.0143(9) 0.0056(7) 0.0075(7) 0.0027(7)
O8 0.0119(8) 0.0193(9) 0.0123(9) 0.0012(7) 0.0010(7) 0.0026(7)
O9 0.0145(9) 0.0322(11) 0.0187(10) -0.0014(8) 0.0070(8) 0.0094(8)
O10 0.0122(9) 0.0226(10) 0.0136(9) 0.0021(7) 0.0041(7) 0.0057(7)
O11 0.0201(9) 0.0161(9) 0.0136(9) 0.0008(7) 0.0056(7) 0.0084(7)
C1 0.0153(12) 0.0202(13) 0.0159(13) 0.0022(10) 0.0072(10) -0.0020(10)
C2 0.0262(15) 0.0224(14) 0.0166(13) 0.0027(11) -0.0006(11) -0.0009(12)
C3 0.0351(17) 0.0220(15) 0.0211(14) 0.0078(12) 0.0014(13) -0.0033(13)
C4 0.0320(16) 0.0180(14) 0.0216(14) 0.0020(11) 0.0047(12) -0.0086(12)
C5 0.0359(17) 0.0257(16) 0.0199(15) 0.0022(12) -0.0036(13) -0.0085(13)
C6 0.0295(16) 0.0244(15) 0.0203(14) 0.0094(12) -0.0004(12) -0.0024(12)
C7 0.0278(14) 0.0138(12) 0.0114(12) 0.0013(10) 0.0038(11) 0.0052(11)
C8 0.0324(16) 0.0233(15) 0.0223(15) 0.0072(12) 0.0049(12) 0.0096(12)
C9 0.051(2) 0.0251(16) 0.0281(16) 0.0114(13) 0.0057(15) 0.0167(15)
C10 0.062(2) 0.0151(14) 0.0163(14) 0.0068(11) 0.0124(14) 0.0073(14)
C11 0.0466(19) 0.0192(15) 0.0253(15) 0.0034(12) 0.0162(14) 0.0018(13)
C12 0.0342(16) 0.0196(14) 0.0210(14) 0.0055(11) 0.0115(12) 0.0062(12)
C13 0.0188(13) 0.0170(13) 0.0126(12) 0.0013(10) 0.0049(10) 0.0047(10)
C14 0.0194(14) 0.0412(18) 0.0183(14) 0.0008(13) 0.0064(12) 0.0054(13)
C15 0.0337(17) 0.048(2) 0.0196(15) -0.0026(14) 0.0142(13) 0.0074(15)
C16 0.0397(19) 0.048(2) 0.0119(14) -0.0032(13) 0.0032(13) 0.0078(16)
C17 0.036(2) 0.126(4) 0.0209(18) -0.016(2) -0.0073(16) 0.042(3)
C18 0.034(2) 0.123(4) 0.0187(17) -0.013(2) 0.0004(15) 0.043(2)
C19 0.0303(15) 0.0176(13) 0.0171(13) 0.0002(11) 0.0064(12) 0.0099(12)
C20 0.0244(14) 0.0331(16) 0.0207(14) 0.0120(12) 0.0147(12) 0.0105(12)
Cl1 0.0512(5) 0.0238(4) 0.0277(4) 0.0059(3) -0.0035(4) -0.0163(4)
C21 0.016(4) 0.020(4) 0.017(3) 0.007(2) -0.001(3) 0.004(3)
C22 0.021(4) 0.020(4) 0.023(4) 0.005(3) 0.003(3) 0.002(3)
C23 0.011(3) 0.032(4) 0.028(4) 0.015(3) 0.000(3) 0.004(3)
C24 0.025(4) 0.052(5) 0.022(4) 0.004(4) -0.007(4) 0.004(3)
C25 0.027(3) 0.044(5) 0.018(3) -0.001(3) 0.002(2) 0.006(3)
C26 0.021(3) 0.031(4) 0.021(3) 0.000(3) 0.003(2) 0.006(3)
Co1 0.01039(16) 0.02068(18) 0.01160(16) 0.00181(14) 0.00388(13) 0.00563(14)
C21A 0.009(3) 0.013(3) 0.016(3) 0.001(2) 0.000(3) -0.003(2)
C22A 0.011(3) 0.015(3) 0.021(3) 0.007(3) 0.004(2) 0.001(3)
C23A 0.018(4) 0.032(4) 0.030(4) 0.013(3) 0.001(3) -0.002(3)
C24A 0.021(4) 0.043(4) 0.023(4) 0.017(3) -0.006(3) 0.002(3)
C25A 0.035(4) 0.041(4) 0.018(3) 0.007(3) 0.002(2) 0.008(3)
C26A 0.020(3) 0.035(4) 0.022(3) 0.006(3) 0.003(2) 0.009(3)
Cl2 0.0923(8) 0.0238(4) 0.0319(4) 0.0163(3) 0.0172(5) 0.0078(4)
C27 0.0289(16) 0.0295(17) 0.0378(18) 0.0011(14) 0.0180(14) 0.0083(13)
C28 0.178(17) 0.156(15) 0.075(9) -0.026(9) -0.045(10) 0.129(14)
O20 0.135(15) 0.257(15) 0.125(9) 0.094(10) 0.023(11) 0.103(14)
C28A 0.31(3) 0.067(8) 0.039(6) 0.005(5) 0.035(10) -0.041(12)
O20A 0.22(2) 0.317(18) 0.127(10) 0.090(11) 0.032(16) 0.092(19)

loop_
_atom_type_symbol
_atom_type_description
_atom_type_scat_dispersion_real
_atom_type_scat_dispersion_imag
_atom_type_scat_source
C C 0.0033 0.0016 'International Tables Vol C Tables 4.2.6.8 and 6.1.1.4'
H H 0.0000 0.0000 'International Tables Vol C Tables 4.2.6.8 and 6.1.1.4'
O O 0.0106 0.0060 'International Tables Vol C Tables 4.2.6.8 and 6.1.1.4'
P P 0.1023 0.0942 'International Tables Vol C Tables 4.2.6.8 and 6.1.1.4'
Cl Cl 0.1484 0.1585 'International Tables Vol C Tables 4.2.6.8 and 6.1.1.4'
Co Co 0.3494 0.9721 'International Tables Vol C Tables 4.2.6.8 and 6.1.1.4'
Sb Sb -0.5866 1.5461 'International Tables Vol C Tables 4.2.6.8 and 6.1.1.4'

loop_
_geom_angle_atom_site_label_1
_geom_angle_atom_site_label_2
_geom_angle_atom_site_label_3
_geom_angle
_geom_angle_site_symmetry_1
_geom_angle_site_symmetry_3
O1 Sb1 O5 94.55(7) . .
O1 Sb1 O6 91.86(7) . .
O5 Sb1 O6 89.43(7) . .
O1 Sb1 O7 92.93(7) . .
O5 Sb1 O7 79.52(7) . .
O6 Sb1 O7 168.26(7) . .
O1 Sb1 O8 179.47(8) . .
O5 Sb1 O8 85.77(7) . .
O6 Sb1 O8 87.72(7) . .
O7 Sb1 O8 87.54(7) . .
O1 Sb1 C1 91.73(9) . .
O5 Sb1 C1 173.18(9) . .
O6 Sb1 C1 93.02(9) . .
O7 Sb1 C1 97.53(9) . .
O8 Sb1 C1 87.97(9) . .
O1 Sb2 O5 95.81(7) . 2_666
O1 Sb2 O4 90.25(7) . .
O5 Sb2 O4 89.99(7) 2_666 .
O1 Sb2 O11 94.18(7) . .
O5 Sb2 O11 79.56(7) 2_666 .
O4 Sb2 O11 169.00(7) . .
O1 Sb2 O2 176.75(7) . .
O5 Sb2 O2 86.82(7) 2_666 .
O4 Sb2 O2 87.84(7) . .
O11 Sb2 O2 88.17(7) . .
O1 Sb2 C7 91.03(9) . .
O5 Sb2 C7 171.74(9) 2_666 .
O4 Sb2 C7 94.63(9) . .
O11 Sb2 C7 95.35(9) . .
O2 Sb2 C7 86.51(9) . .
O10 P1 O6 112.79(10) 2_666 2_666
O10 P1 O4 113.60(10) 2_666 .
O6 P1 O4 110.62(10) 2_666 .
O10 P1 C13 110.79(11) 2_666 .
O6 P1 C13 104.37(11) 2_666 .
O4 P1 C13 103.92(11) . .
O3 P2 O2 112.01(11) . .
O3 P2 O8 111.91(11) . 2_666
O2 P2 O8 109.04(10) . 2_666
O3 P2 C21A 111.3(2) . .
O2 P2 C21A 102.7(3) . .
O8 P2 C21A 109.4(3) 2_666 .
O3 P2 C21 112.7(3) . .
O2 P2 C21 108.7(3) . .
O8 P2 C21 102.0(3) 2_666 .
C21A P2 C21 8.1(4) . .
Sb1 O1 Sb2 144.32(10) . .
P2 O2 Sb2 124.52(10) . .
P2 O3 Co1 114.66(10) . .
P1 O4 Sb2 138.61(11) . .
Sb2 O5 Sb1 138.24(9) 2_666 .
Sb2 O5 Co1 103.71(7) 2_666 2_666
Sb1 O5 Co1 103.38(7) . 2_666
P1 O6 Sb1 139.77(11) 2_666 .
C20 O7 Sb1 123.25(16) . .
C20 O7 Co1 123.48(16) . 2_666
Sb1 O7 Co1 101.63(7) . 2_666
P2 O8 Sb1 124.23(10) 2_666 .
C27 O9 Co1 122.70(17) . .
P1 O10 Co1 138.26(11) 2_666 .
C19 O11 Sb2 119.01(16) . .
C19 O11 Co1 125.66(16) . .
Sb2 O11 Co1 100.60(8) . .
C6 C1 C2 118.6(3) . .
C6 C1 Sb1 121.7(2) . .
C2 C1 Sb1 119.72(19) . .
C3 C2 C1 121.1(3) . .
C3 C2 H2 119.5 . .
C1 C2 H2 119.5 . .
C4 C3 C2 118.7(3) . .
C4 C3 H3 120.7 . .
C2 C3 H3 120.7 . .
C5 C4 C3 121.8(3) . .
C5 C4 Cl1 119.6(2) . .
C3 C4 Cl1 118.6(2) . .
C4 C5 C6 118.9(3) . .
C4 C5 H5 120.5 . .
C6 C5 H5 120.5 . .
C5 C6 C1 121.0(3) . .
C5 C6 H6 119.5 . .
C1 C6 H6 119.5 . .
C8 C7 C12 119.3(3) . .
C8 C7 Sb2 119.9(2) . .
C12 C7 Sb2 120.6(2) . .
C9 C8 C7 120.7(3) . .
C9 C8 H8 119.6 . .
C7 C8 H8 119.6 . .
C10 C9 C8 119.0(3) . .
C10 C9 H9 120.5 . .
C8 C9 H9 120.5 . .
C9 C10 C11 121.7(3) . .
C9 C10 Cl2 119.3(3) . .
C11 C10 Cl2 119.0(3) . .
C10 C11 C12 119.2(3) . .
C10 C11 H11 120.4 . .
C12 C11 H11 120.4 . .
C11 C12 C7 120.1(3) . .
C11 C12 H12 119.9 . .
C7 C12 H12 119.9 . .
C14 C13 C18 118.8(3) . .
C14 C13 P1 123.9(2) . .
C18 C13 P1 117.3(2) . .
C13 C14 C15 120.4(3) . .
C13 C14 H14 119.8 . .
C15 C14 H14 119.8 . .
C16 C15 C14 119.8(3) . .
C16 C15 H15 120.1 . .
C14 C15 H15 120.1 . .
C17 C16 C15 120.3(3) . .
C17 C16 H16 119.9 . .
C15 C16 H16 119.9 . .
C16 C17 C18 119.8(3) . .
C16 C17 H17 120.1 . .
C18 C17 H17 120.1 . .
C13 C18 C17 120.9(3) . .
C13 C18 H18 119.5 . .
C17 C18 H18 119.5 . .
O11 C19 H19A 109.5 . .
O11 C19 H19B 109.5 . .
H19A C19 H19B 109.5 . .
O11 C19 H19C 109.5 . .
H19A C19 H19C 109.5 . .
H19B C19 H19C 109.5 . .
O7 C20 H20A 109.5 . .
O7 C20 H20B 109.5 . .
H20A C20 H20B 109.5 . .
O7 C20 H20C 109.5 . .
H20A C20 H20C 109.5 . .
H20B C20 H20C 109.5 . .
C22 C21 C26 120.0 . .
C22 C21 P2 118.3(5) . .
C26 C21 P2 121.0(5) . .
C21 C22 C23 120.0 . .
C21 C22 H22 120.0 . .
C23 C22 H22 120.0 . .
C24 C23 C22 120.0 . .
C24 C23 H23 120.0 . .
C22 C23 H23 120.0 . .
C25 C24 C23 120.0 . .
C25 C24 H24 120.0 . .
C23 C24 H24 120.0 . .
C24 C25 C26 120.0 . .
C24 C25 H25 120.0 . .
C26 C25 H25 120.0 . .
C25 C26 C21 120.0 . .
C25 C26 H26 120.0 . .
C21 C26 H26 120.0 . .
O10 Co1 O9 87.54(7) . .
O10 Co1 O5 95.13(7) . 2_666
O9 Co1 O5 176.97(7) . 2_666
O10 Co1 O7 97.85(7) . 2_666
O9 Co1 O7 103.88(8) . 2_666
O5 Co1 O7 74.39(7) 2_666 2_666
O10 Co1 O11 97.21(7) . .
O9 Co1 O11 107.22(8) . .
O5 Co1 O11 73.89(7) 2_666 .
O7 Co1 O11 145.86(7) 2_666 .
O10 Co1 O3 173.42(7) . .
O9 Co1 O3 86.38(7) . .
O5 Co1 O3 90.88(7) 2_666 .
O7 Co1 O3 81.20(7) 2_666 .
O11 Co1 O3 86.99(7) . .
C22A C21A C26A 120.0 . .
C22A C21A P2 121.1(5) . .
C26A C21A P2 118.9(5) . .
C23A C22A C21A 120.0 . .
C23A C22A H22A 120.0 . .
C21A C22A H22A 120.0 . .
C22A C23A C24A 120.0 . .
C22A C23A H23A 120.0 . .
C24A C23A H23A 120.0 . .
C25A C24A C23A 120.0 . .
C25A C24A H24A 120.0 . .
C23A C24A H24A 120.0 . .
C24A C25A C26A 120.0 . .
C24A C25A H25A 120.0 . .
C26A C25A H25A 120.0 . .
C25A C26A C21A 120.0 . .
C25A C26A H26A 120.0 . .
C21A C26A H26A 120.0 . .
O9 C27 H27A 109.5 . .
O9 C27 H27B 109.5 . .
H27A C27 H27B 109.5 . .
O9 C27 H27C 109.5 . .
H27A C27 H27C 109.5 . .
H27B C27 H27C 109.5 . .
O20A C28A H56D 109.5 . .
O20A C28A H56E 109.5 . .
H56D C28A H56E 109.5 . .
O20A C28A H56F 109.5 . .
H56D C28A H56F 109.5 . .
H56E C28A H56F 109.5 . .

loop_
_geom_bond_atom_site_label_1
_geom_bond_atom_site_label_2
_geom_bond_distance
_geom_bond_site_symmetry_2
Sb1 O1 1.9218(17) .
Sb1 O5 1.9798(17) .
Sb1 O6 2.0005(17) .
Sb1 O7 2.0191(17) .
Sb1 O8 2.0584(17) .
Sb1 C1 2.119(3) .
Sb2 O1 1.9251(17) .
Sb2 O5 1.9755(17) 2_666
Sb2 O4 2.0061(17) .
Sb2 O11 2.0259(18) .
Sb2 O2 2.0501(17) .
Sb2 C7 2.114(3) .
P1 O10 1.4973(18) 2_666
P1 O6 1.5445(18) 2_666
P1 O4 1.5457(18) .
P1 C13 1.791(3) .
P2 O3 1.5091(19) .
P2 O2 1.5486(19) .
P2 O8 1.5502(19) 2_666
P2 C21A 1.785(6) .
P2 C21 1.815(7) .
O3 Co1 2.1704(18) .
O5 Sb2 1.9755(17) 2_666
O5 Co1 2.1097(17) 2_666
O6 P1 1.5445(18) 2_666
O7 C20 1.430(3) .
O7 Co1 2.1214(19) 2_666
O8 P2 1.5502(19) 2_666
O9 C27 1.422(4) .
O9 Co1 2.0474(18) .
O10 P1 1.4972(18) 2_666
O10 Co1 2.0403(18) .
O11 C19 1.437(3) .
O11 Co1 2.1499(19) .
C1 C6 1.389(4) .
C1 C2 1.395(4) .
C2 C3 1.387(4) .
C2 H2 0.9500 .
C3 C4 1.380(4) .
C3 H3 0.9500 .
C4 C5 1.377(4) .
C4 Cl1 1.746(3) .
C5 C6 1.388(4) .
C5 H5 0.9500 .
C6 H6 0.9500 .
C7 C8 1.389(4) .
C7 C12 1.392(4) .
C8 C9 1.388(4) .
C8 H8 0.9500 .
C9 C10 1.375(5) .
C9 H9 0.9500 .
C10 C11 1.379(5) .
C10 Cl2 1.743(3) .
C11 C12 1.392(4) .
C11 H11 0.9500 .
C12 H12 0.9500 .
C13 C14 1.370(4) .
C13 C18 1.377(4) .
C14 C15 1.395(4) .
C14 H14 0.9500 .
C15 C16 1.373(5) .
C15 H15 0.9500 .
C16 C17 1.358(5) .
C16 H16 0.9500 .
C17 C18 1.387(5) .
C17 H17 0.9500 .
C18 H18 0.9500 .
C19 H19A 0.9800 .
C19 H19B 0.9800 .
C19 H19C 0.9800 .
C20 H20A 0.9800 .
C20 H20B 0.9800 .
C20 H20C 0.9800 .
C21 C22 1.3900 .
C21 C26 1.3900 .
C22 C23 1.3900 .
C22 H22 0.9500 .
C23 C24 1.3900 .
C23 H23 0.9500 .
C24 C25 1.3900 .
C24 H24 0.9500 .
C25 C26 1.3900 .
C25 H25 0.9500 .
C26 H26 0.9500 .
Co1 O5 2.1097(17) 2_666
Co1 O7 2.1215(19) 2_666
C21A C22A 1.3900 .
C21A C26A 1.3900 .
C22A C23A 1.3900 .
C22A H22A 0.9500 .
C23A C24A 1.3900 .
C23A H23A 0.9500 .
C24A C25A 1.3900 .
C24A H24A 0.9500 .
C25A C26A 1.3900 .
C25A H25A 0.9500 .
C26A H26A 0.9500 .
C27 H27A 0.9800 .
C27 H27B 0.9800 .
C27 H27C 0.9800 .
C28 O20 1.398(18) .
C28 H56A 0.9800 .
C28 H56B 0.9800 .
C28 H56C 0.9800 .
C28A O20A 1.460(17) .
C28A H56D 0.9800 .
C28A H56E 0.9800 .
C28A H56F 0.9800 .

loop_
_geom_torsion_atom_site_label_1
_geom_torsion_atom_site_label_2
_geom_torsion_atom_site_label_3
_geom_torsion_atom_site_label_4
_geom_torsion
_geom_torsion_site_symmetry_1
_geom_torsion_site_symmetry_4
O5 Sb1 O1 Sb2 -24.76(18) . .
O6 Sb1 O1 Sb2 64.81(18) . .
O7 Sb1 O1 Sb2 -104.48(17) . .
O8 Sb1 O1 Sb2 102(8) . .
C1 Sb1 O1 Sb2 157.89(18) . .
O5 Sb2 O1 Sb1 -9.42(18) 2_666 .
O4 Sb2 O1 Sb1 80.60(18) . .
O11 Sb2 O1 Sb1 -89.33(18) . .
O2 Sb2 O1 Sb1 134.5(12) . .
C7 Sb2 O1 Sb1 175.23(18) . .
O3 P2 O2 Sb2 -58.71(15) . .
O8 P2 O2 Sb2 65.72(14) 2_666 .
C21A P2 O2 Sb2 -178.3(3) . .
C21 P2 O2 Sb2 176.1(3) . .
O1 Sb2 O2 P2 -158.0(12) . .
O5 Sb2 O2 P2 -13.97(13) 2_666 .
O4 Sb2 O2 P2 -104.08(13) . .
O11 Sb2 O2 P2 65.67(13) . .
C7 Sb2 O2 P2 161.14(14) . .
O2 P2 O3 Co1 59.74(14) . .
O8 P2 O3 Co1 -63.08(13) 2_666 .
C21A P2 O3 Co1 174.1(3) . .
C21 P2 O3 Co1 -177.3(3) . .
O10 P1 O4 Sb2 99.15(17) 2_666 .
O6 P1 O4 Sb2 -28.87(19) 2_666 .
C13 P1 O4 Sb2 -140.36(16) . .
O1 Sb2 O4 P1 -89.12(17) . .
O5 Sb2 O4 P1 6.69(17) 2_666 .
O11 Sb2 O4 P1 24.7(5) . .
O2 Sb2 O4 P1 93.50(17) . .
C7 Sb2 O4 P1 179.82(17) . .
O1 Sb1 O5 Sb2 130.49(13) . 2_666
O6 Sb1 O5 Sb2 38.67(14) . 2_666
O7 Sb1 O5 Sb2 -137.36(14) . 2_666
O8 Sb1 O5 Sb2 -49.08(13) . 2_666
C1 Sb1 O5 Sb2 -72.4(7) . 2_666
O1 Sb1 O5 Co1 -100.28(8) . 2_666
O6 Sb1 O5 Co1 167.90(8) . 2_666
O7 Sb1 O5 Co1 -8.13(7) . 2_666
O8 Sb1 O5 Co1 80.14(8) . 2_666
C1 Sb1 O5 Co1 56.8(7) . 2_666
O1 Sb1 O6 P1 -97.54(17) . 2_666
O5 Sb1 O6 P1 -3.01(17) . 2_666
O7 Sb1 O6 P1 16.6(5) . 2_666
O8 Sb1 O6 P1 82.78(17) . 2_666
C1 Sb1 O6 P1 170.63(18) . 2_666
O1 Sb1 O7 C20 -41.8(2) . .
O5 Sb1 O7 C20 -135.9(2) . .
O6 Sb1 O7 C20 -155.8(3) . .
O8 Sb1 O7 C20 137.9(2) . .
C1 Sb1 O7 C20 50.3(2) . .
O1 Sb1 O7 Co1 102.12(8) . 2_666
O5 Sb1 O7 Co1 8.03(7) . 2_666
O6 Sb1 O7 Co1 -11.9(4) . 2_666
O8 Sb1 O7 Co1 -78.12(8) . 2_666
C1 Sb1 O7 Co1 -165.75(9) . 2_666
O1 Sb1 O8 P2 -148(8) . 2_666
O5 Sb1 O8 P2 -21.18(12) . 2_666
O6 Sb1 O8 P2 -110.77(13) . 2_666
O7 Sb1 O8 P2 58.49(13) . 2_666
C1 Sb1 O8 P2 156.12(14) . 2_666
O1 Sb2 O11 C19 -34.84(18) . .
O5 Sb2 O11 C19 -129.99(18) 2_666 .
O4 Sb2 O11 C19 -148.3(3) . .
O2 Sb2 O11 C19 142.91(18) . .
C7 Sb2 O11 C19 56.59(19) . .
O1 Sb2 O11 Co1 106.61(8) . .
O5 Sb2 O11 Co1 11.46(7) 2_666 .
O4 Sb2 O11 Co1 -6.9(4) . .
O2 Sb2 O11 Co1 -75.64(8) . .
C7 Sb2 O11 Co1 -161.96(9) . .
O1 Sb1 C1 C6 -168.6(2) . .
O5 Sb1 C1 C6 34.2(8) . .
O6 Sb1 C1 C6 -76.7(2) . .
O7 Sb1 C1 C6 98.2(2) . .
O8 Sb1 C1 C6 10.9(2) . .
O1 Sb1 C1 C2 11.5(2) . .
O5 Sb1 C1 C2 -145.6(6) . .
O6 Sb1 C1 C2 103.5(2) . .
O7 Sb1 C1 C2 -81.6(2) . .
O8 Sb1 C1 C2 -168.9(2) . .
C6 C1 C2 C3 -2.2(5) . .
Sb1 C1 C2 C3 177.6(2) . .
C1 C2 C3 C4 1.5(5) . .
C2 C3 C4 C5 0.0(5) . .
C2 C3 C4 Cl1 178.2(3) . .
C3 C4 C5 C6 -0.8(5) . .
Cl1 C4 C5 C6 -179.0(3) . .
C4 C5 C6 C1 0.1(5) . .
C2 C1 C6 C5 1.4(5) . .
Sb1 C1 C6 C5 -178.4(3) . .
O1 Sb2 C7 C8 142.6(2) . .
O5 Sb2 C7 C8 -3.3(7) 2_666 .
O4 Sb2 C7 C8 -127.1(2) . .
O11 Sb2 C7 C8 48.3(2) . .
O2 Sb2 C7 C8 -39.6(2) . .
O1 Sb2 C7 C12 -32.5(2) . .
O5 Sb2 C7 C12 -178.4(5) 2_666 .
O4 Sb2 C7 C12 57.8(2) . .
O11 Sb2 C7 C12 -126.8(2) . .
O2 Sb2 C7 C12 145.3(2) . .
C12 C7 C8 C9 -0.4(4) . .
Sb2 C7 C8 C9 -175.6(2) . .
C7 C8 C9 C10 0.1(5) . .
C8 C9 C10 C11 0.4(5) . .
C8 C9 C10 Cl2 -179.7(2) . .
C9 C10 C11 C12 -0.6(5) . .
Cl2 C10 C11 C12 179.5(2) . .
C10 C11 C12 C7 0.3(4) . .
C8 C7 C12 C11 0.2(4) . .
Sb2 C7 C12 C11 175.3(2) . .
O10 P1 C13 C14 3.4(3) 2_666 .
O6 P1 C13 C14 125.1(3) 2_666 .
O4 P1 C13 C14 -119.0(3) . .
O10 P1 C13 C18 -175.6(3) 2_666 .
O6 P1 C13 C18 -53.9(3) 2_666 .
O4 P1 C13 C18 62.1(3) . .
C18 C13 C14 C15 -1.7(5) . .
P1 C13 C14 C15 179.3(3) . .
C13 C14 C15 C16 -0.4(5) . .
C14 C15 C16 C17 2.2(6) . .
C15 C16 C17 C18 -1.7(8) . .
C14 C13 C18 C17 2.2(7) . .
P1 C13 C18 C17 -178.8(4) . .
C16 C17 C18 C13 -0.5(9) . .
O3 P2 C21 C22 -29.3(5) . .
O2 P2 C21 C22 95.4(4) . .
O8 P2 C21 C22 -149.5(4) 2_666 .
C21A P2 C21 C22 53(3) . .
O3 P2 C21 C26 160.5(4) . .
O2 P2 C21 C26 -74.7(5) . .
O8 P2 C21 C26 40.4(5) 2_666 .
C21A P2 C21 C26 -117(4) . .
C26 C21 C22 C23 0.0 . .
P2 C21 C22 C23 -170.3(6) . .
C21 C22 C23 C24 0.0 . .
C22 C23 C24 C25 0.0 . .
C23 C24 C25 C26 0.0 . .
C24 C25 C26 C21 0.0 . .
C22 C21 C26 C25 0.0 . .
P2 C21 C26 C25 170.0(6) . .
P1 O10 Co1 O9 177.36(18) 2_666 .
P1 O10 Co1 O5 -4.06(18) 2_666 2_666
P1 O10 Co1 O7 -78.97(18) 2_666 2_666
P1 O10 Co1 O11 70.31(18) 2_666 .
P1 O10 Co1 O3 -160.2(6) 2_666 .
C27 O9 Co1 O10 -50.6(2) . .
C27 O9 Co1 O5 157.2(14) . 2_666
C27 O9 Co1 O7 -148.1(2) . 2_666
C27 O9 Co1 O11 46.2(2) . .
C27 O9 Co1 O3 131.9(2) . .
C19 O11 Co1 O10 33.6(2) . .
Sb2 O11 Co1 O10 -104.27(8) . .
C19 O11 Co1 O9 -56.1(2) . .
Sb2 O11 Co1 O9 166.08(7) . .
C19 O11 Co1 O5 126.9(2) . 2_666
Sb2 O11 Co1 O5 -10.98(7) . 2_666
C19 O11 Co1 O7 149.20(18) . 2_666
Sb2 O11 Co1 O7 11.32(16) . 2_666
C19 O11 Co1 O3 -141.32(19) . .
Sb2 O11 Co1 O3 80.81(8) . .
P2 O3 Co1 O10 159.0(6) . .
P2 O3 Co1 O9 -178.49(13) . .
P2 O3 Co1 O5 2.81(12) . 2_666
P2 O3 Co1 O7 76.86(12) . 2_666
P2 O3 Co1 O11 -71.01(12) . .
O3 P2 C21A C22A 2.5(5) . .
O2 P2 C21A C22A 122.5(4) . .
O8 P2 C21A C22A -121.8(4) 2_666 .
C21 P2 C21A C22A -99(3) . .
O3 P2 C21A C26A -177.7(4) . .
O2 P2 C21A C26A -57.7(5) . .
O8 P2 C21A C26A 58.0(5) 2_666 .
C21 P2 C21A C26A 81(3) . .
C26A C21A C22A C23A 0.0 . .
P2 C21A C22A C23A 179.8(5) . .
C21A C22A C23A C24A 0.0 . .
C22A C23A C24A C25A 0.0 . .
C23A C24A C25A C26A 0.0 . .
C24A C25A C26A C21A 0.0 . .
C22A C21A C26A C25A 0.0 . .
P2 C21A C26A C25A -179.8(5) . .
